data_7153637
loop_
_publ_author_name
'Haynes, Cally J. E.'
'Busschaert, Nathalie'
'Kirby, Isabelle L.'
'Herniman, Julie'
'Light, Mark E.'
'Wells, Neil J.'
'Marques, Igor'
'F\'elix, V\'itor'
'Gale, Philip A.'

_publ_section_title
;
 Acylthioureas as anion transporters: the effect of intramolecular
 hydrogen bonding.
;
_journal_issue 1
_journal_name_full 'Organic &amp; biomolecular chemistry'
_journal_page_first 62
_journal_page_last 72
_journal_paper_doi 10.1039/c3ob41522h
_journal_volume 12
_journal_year 2014
_chemical_compound_source 'Cally J E Haynes'
_chemical_formula_moiety 'C14 H20 N2 O S'
_chemical_formula_sum 'C14 H20 N2 O S'
_chemical_formula_weight 264.38
_chemical_name_systematic
;
 ?
;
_space_group_IT_number 14
_symmetry_cell_setting monoclinic
_symmetry_space_group_name_Hall '-P 2ybc'
_symmetry_space_group_name_H-M 'P 1 21/c 1'
_atom_sites_solution_hydrogens geom
_atom_sites_solution_primary direct
_atom_sites_solution_secondary difmap
_audit_creation_method SHELXL-97
_cell_angle_alpha 90.00
_cell_angle_beta 96.391(4)
_cell_angle_gamma 90.00
_cell_formula_units_Z 4
_cell_length_a 3.9805(12)
_cell_length_b 21.132(7)
_cell_length_c 16.710(5)
_cell_measurement_reflns_used 2574
_cell_measurement_temperature 100(2)
_cell_measurement_theta_max 27.5
_cell_measurement_theta_min 3.1
_cell_volume 1396.8(8)
_computing_cell_refinement
;
CrystalClear-SM Expert 2.0 r7 (Rigaku, 2011)
;
_computing_data_collection
;
CrystalClear-SM Expert 2.0 r7 (Rigaku, 2011)
;
_computing_data_reduction
;
CrystalClear-SM Expert 2.0 r7 (Rigaku, 2011)
;
_computing_publication_material 'WINGX (Farrugia, 1998)'
_computing_structure_refinement 'SHELXL-97 (Sheldrick, 2008)'
_computing_structure_solution 'SHELXS-97 (Sheldrick, 1997)'
_diffrn_ambient_temperature 100(2)
_diffrn_detector 'CCD plate'
_diffrn_detector_area_resol_mean 28.5714
_diffrn_detector_type 'Rigaku HG Saturn724+ (2x2 bin mode)'
_diffrn_measured_fraction_theta_full 0.987
_diffrn_measured_fraction_theta_max 0.987
_diffrn_measurement_device 'four-circle \k diffractometer'
_diffrn_measurement_device_type 'Rigaku AFC12 (Right)'
_diffrn_measurement_method 'profile data from \w-scans'
_diffrn_measurement_specimen_support 'MiTeGen micromount'
_diffrn_radiation_collimation 'Confocal mirrors, VHF Varimax '
_diffrn_radiation_type MoK\a
_diffrn_radiation_wavelength 0.71075
_diffrn_reflns_av_R_equivalents 0.0185
_diffrn_reflns_av_sigmaI/netI 0.0367
_diffrn_reflns_limit_h_max 4
_diffrn_reflns_limit_h_min -5
_diffrn_reflns_limit_k_max 27
_diffrn_reflns_limit_k_min -26
_diffrn_reflns_limit_l_max 21
_diffrn_reflns_limit_l_min -13
_diffrn_reflns_number 6301
_diffrn_reflns_theta_full 27.52
_diffrn_reflns_theta_max 27.52
_diffrn_reflns_theta_min 3.12
_diffrn_source 'Rotating Anode'
_diffrn_source_current 55.0
_diffrn_source_power 2.475
_diffrn_source_voltage 45.0
_exptl_absorpt_coefficient_mu 0.223
_exptl_absorpt_correction_T_max 0.9978
_exptl_absorpt_correction_T_min 0.8874
_exptl_absorpt_correction_type multi-scan
_exptl_absorpt_process_details
;
Jacobson, R. (1998). REQAB. Private communication to the 
Rigaku Corporation, Tokyo, Japan.
;
_exptl_crystal_colour yellow
_exptl_crystal_density_diffrn 1.257
_exptl_crystal_density_method 'not measured'
_exptl_crystal_description needle
_exptl_crystal_F_000 568
_exptl_crystal_size_max 0.55
_exptl_crystal_size_mid 0.04
_exptl_crystal_size_min 0.01
_refine_diff_density_max 0.354
_refine_diff_density_min -0.232
_refine_diff_density_rms 0.048
_refine_ls_extinction_method none
_refine_ls_goodness_of_fit_ref 1.072
_refine_ls_hydrogen_treatment constr
_refine_ls_matrix_type full
_refine_ls_number_parameters 163
_refine_ls_number_reflns 3169
_refine_ls_number_restraints 0
_refine_ls_restrained_S_all 1.072
_refine_ls_R_factor_all 0.0459
_refine_ls_R_factor_gt 0.0393
_refine_ls_shift/su_max 0.001
_refine_ls_shift/su_mean 0.000
_refine_ls_structure_factor_coef Fsqd
_refine_ls_weighting_details 'calc w=1/[\s^2^(Fo^2^)+(0.0400P)^2^+0.2733P] where P=(Fo^2^+2Fc^2^)/3'
_refine_ls_weighting_scheme calc
_refine_ls_wR_factor_gt 0.0834
_refine_ls_wR_factor_ref 0.0871
_reflns_number_gt 2815
_reflns_number_total 3169
_reflns_threshold_expression >2\s(I)
_cod_data_source_file c3ob41522h.txt
_cod_data_source_block 2011nb0068
_cod_depositor_comments
;
The following automatic conversions were performed:

'_symmetry_cell_setting' value 'Monoclinic' changed to 'monoclinic'
according to
/usr/data/users/saulius/automatic-downloads/current/RSC/lib/dictionaries/cif_core.dic
dictionary named 'cif_core.dic' version 2.4.2 from
2011-04-26.

'_exptl_absorpt_correction_type' value 'Multi-scan'
changed to 'multi-scan' according to
/usr/data/users/saulius/automatic-downloads/current/RSC/lib/dictionaries/cif_core.dic
dictionary named 'cif_core.dic' version 2.4.2 from 2011-04-26.

Automatic conversion script
Id: cif_fix_values 2281 2013-09-26 08:29:07Z andrius 
;
_cod_original_sg_symbol_H-M 'P 21/c'
_cod_database_code 7153637

loop_
_symmetry_equiv_pos_as_xyz
'x, y, z'
'-x, y+1/2, -z+1/2'
'-x, -y, -z'
'x, -y-1/2, z-1/2'

loop_
_atom_site_label
_atom_site_type_symbol
_atom_site_fract_x
_atom_site_fract_y
_atom_site_fract_z
_atom_site_U_iso_or_equiv
_atom_site_adp_type
_atom_site_occupancy
_atom_site_symmetry_multiplicity
_atom_site_calc_flag
_atom_site_refinement_flags
C1 C 0.3298(3) 0.66357(6) 0.41258(8) 0.0141(3) Uani 1 1 d .
C2 C 0.4866(3) 0.71985(6) 0.39348(9) 0.0174(3) Uani 1 1 d .
H2A H 0.5672 0.7485 0.4350 0.021 Uiso 1 1 calc R
C3 C 0.5245(4) 0.73381(7) 0.31428(9) 0.0211(3) Uani 1 1 d .
H3 H 0.6354 0.7717 0.3016 0.025 Uiso 1 1 calc R
C4 C 0.4018(4) 0.69284(7) 0.25298(9) 0.0221(3) Uani 1 1 d .
H4 H 0.4266 0.7029 0.1985 0.027 Uiso 1 1 calc R
C5 C 0.2429(4) 0.63727(7) 0.27160(9) 0.0203(3) Uani 1 1 d .
H5 H 0.1583 0.6092 0.2297 0.024 Uiso 1 1 calc R
C6 C 0.2068(3) 0.62237(6) 0.35091(8) 0.0160(3) Uani 1 1 d .
H6 H 0.0983 0.5841 0.3633 0.019 Uiso 1 1 calc R
C7 C 0.2823(3) 0.64882(6) 0.49748(8) 0.0146(3) Uani 1 1 d .
C8 C 0.2626(3) 0.55125(6) 0.58443(8) 0.0143(3) Uani 1 1 d .
C9 C 0.0645(4) 0.54826(7) 0.71684(8) 0.0162(3) Uani 1 1 d .
H9A H 0.2674 0.5243 0.7391 0.019 Uiso 1 1 calc R
H9B H -0.1227 0.5178 0.7040 0.019 Uiso 1 1 calc R
C10 C -0.0313(3) 0.59571(6) 0.77863(8) 0.0156(3) Uani 1 1 d .
H10A H -0.2467 0.6164 0.7579 0.019 Uiso 1 1 calc R
H10B H 0.1450 0.6289 0.7862 0.019 Uiso 1 1 calc R
C11 C -0.0708(3) 0.56537(6) 0.85985(8) 0.0154(3) Uani 1 1 d .
H11A H 0.1449 0.5448 0.8806 0.018 Uiso 1 1 calc R
H11B H -0.2463 0.5321 0.8522 0.018 Uiso 1 1 calc R
C12 C -0.1684(3) 0.61265(7) 0.92223(8) 0.0153(3) Uani 1 1 d .
H12A H 0.0050 0.6464 0.9292 0.018 Uiso 1 1 calc R
H12B H -0.3861 0.6327 0.9019 0.018 Uiso 1 1 calc R
C13 C -0.2020(3) 0.58264(6) 1.00389(8) 0.0161(3) Uani 1 1 d .
H13A H -0.3716 0.5483 0.9967 0.019 Uiso 1 1 calc R
H13B H 0.0172 0.5635 1.0248 0.019 Uiso 1 1 calc R
C14 C -0.3070(4) 0.62952(7) 1.06580(8) 0.0192(3) Uani 1 1 d .
H14A H -0.3214 0.6076 1.1170 0.029 Uiso 1 1 calc R
H14B H -0.5280 0.6476 1.0465 0.029 Uiso 1 1 calc R
H14C H -0.1390 0.6635 1.0737 0.029 Uiso 1 1 calc R
N1 N 0.3241(3) 0.58633(5) 0.51604(7) 0.0141(2) Uani 1 1 d .
H1 H 0.4044 0.5637 0.4782 0.017 Uiso 1 1 calc R
N2 N 0.1335(3) 0.58128(5) 0.64403(7) 0.0169(3) Uani 1 1 d .
H2 H 0.0889 0.6220 0.6393 0.020 Uiso 1 1 calc R
O1 O 0.3292(3) 0.49419(4) 0.58583(6) 0.0179(2) Uani 1 1 d .
S1 S 0.18284(9) 0.705677(16) 0.55904(2) 0.01934(11) Uani 1 1 d .

loop_
_atom_site_aniso_label
_atom_site_aniso_U_11
_atom_site_aniso_U_22
_atom_site_aniso_U_33
_atom_site_aniso_U_23
_atom_site_aniso_U_13
_atom_site_aniso_U_12
C1 0.0138(6) 0.0152(6) 0.0138(7) 0.0004(5) 0.0029(5) 0.0029(5)
C2 0.0200(7) 0.0142(7) 0.0184(7) 0.0001(5) 0.0033(5) 0.0011(5)
C3 0.0241(7) 0.0159(7) 0.0244(8) 0.0036(6) 0.0070(6) 0.0023(6)
C4 0.0277(8) 0.0238(8) 0.0158(7) 0.0050(6) 0.0062(6) 0.0073(6)
C5 0.0238(7) 0.0213(7) 0.0154(7) -0.0018(6) 0.0010(6) 0.0034(6)
C6 0.0180(6) 0.0138(6) 0.0164(7) 0.0005(5) 0.0028(5) 0.0009(5)
C7 0.0130(6) 0.0147(6) 0.0159(7) -0.0011(5) 0.0010(5) -0.0003(5)
C8 0.0147(6) 0.0158(7) 0.0124(7) -0.0005(5) 0.0018(5) -0.0003(5)
C9 0.0204(7) 0.0155(6) 0.0135(7) -0.0001(5) 0.0052(5) -0.0001(6)
C10 0.0172(6) 0.0163(7) 0.0138(7) -0.0019(5) 0.0044(5) 0.0004(5)
C11 0.0162(6) 0.0159(6) 0.0147(7) 0.0000(5) 0.0045(5) 0.0005(5)
C12 0.0167(6) 0.0160(6) 0.0138(7) -0.0010(5) 0.0040(5) -0.0011(5)
C13 0.0177(6) 0.0172(7) 0.0140(7) -0.0001(5) 0.0040(5) -0.0007(5)
C14 0.0215(7) 0.0217(7) 0.0148(7) -0.0032(6) 0.0044(5) -0.0004(6)
N1 0.0193(6) 0.0125(5) 0.0112(6) -0.0019(4) 0.0051(4) 0.0017(5)
N2 0.0234(6) 0.0137(6) 0.0145(6) 0.0005(5) 0.0065(5) 0.0034(5)
O1 0.0256(5) 0.0140(5) 0.0153(5) 0.0010(4) 0.0075(4) 0.0034(4)
S1 0.0292(2) 0.01272(17) 0.01696(19) -0.00249(13) 0.00650(14) 0.00181(14)

loop_
_atom_type_symbol
_atom_type_description
_atom_type_scat_dispersion_real
_atom_type_scat_dispersion_imag
_atom_type_scat_source
C C 0.0033 0.0016 'International Tables Vol C Tables 4.2.6.8 and 6.1.1.4'
H H 0.0000 0.0000 'International Tables Vol C Tables 4.2.6.8 and 6.1.1.4'
N N 0.0061 0.0033 'International Tables Vol C Tables 4.2.6.8 and 6.1.1.4'
O O 0.0106 0.0060 'International Tables Vol C Tables 4.2.6.8 and 6.1.1.4'
S S 0.1246 0.1234 'International Tables Vol C Tables 4.2.6.8 and 6.1.1.4'

loop_
_geom_angle_atom_site_label_1
_geom_angle_atom_site_label_2
_geom_angle_atom_site_label_3
_geom_angle
C6 C1 C2 119.45(13)
C6 C1 C7 120.19(12)
C2 C1 C7 120.31(12)
C3 C2 C1 120.03(13)
C3 C2 H2A 120.0
C1 C2 H2A 120.0
C2 C3 C4 120.47(14)
C2 C3 H3 119.8
C4 C3 H3 119.8
C5 C4 C3 119.68(14)
C5 C4 H4 120.2
C3 C4 H4 120.2
C6 C5 C4 120.40(14)
C6 C5 H5 119.8
C4 C5 H5 119.8
C5 C6 C1 119.96(13)
C5 C6 H6 120.0
C1 C6 H6 120.0
N1 C7 C1 113.31(11)
N1 C7 S1 126.34(11)
C1 C7 S1 120.35(10)
O1 C8 N2 123.46(13)
O1 C8 N1 118.30(12)
N2 C8 N1 118.23(12)
N2 C9 C10 109.70(11)
N2 C9 H9A 109.7
C10 C9 H9A 109.7
N2 C9 H9B 109.7
C10 C9 H9B 109.7
H9A C9 H9B 108.2
C9 C10 C11 112.72(11)
C9 C10 H10A 109.0
C11 C10 H10A 109.0
C9 C10 H10B 109.0
C11 C10 H10B 109.0
H10A C10 H10B 107.8
C10 C11 C12 113.10(12)
C10 C11 H11A 109.0
C12 C11 H11A 109.0
C10 C11 H11B 109.0
C12 C11 H11B 109.0
H11A C11 H11B 107.8
C13 C12 C11 113.19(12)
C13 C12 H12A 108.9
C11 C12 H12A 108.9
C13 C12 H12B 108.9
C11 C12 H12B 108.9
H12A C12 H12B 107.8
C14 C13 C12 113.29(12)
C14 C13 H13A 108.9
C12 C13 H13A 108.9
C14 C13 H13B 108.9
C12 C13 H13B 108.9
H13A C13 H13B 107.7
C13 C14 H14A 109.5
C13 C14 H14B 109.5
H14A C14 H14B 109.5
C13 C14 H14C 109.5
H14A C14 H14C 109.5
H14B C14 H14C 109.5
C7 N1 C8 131.93(12)
C7 N1 H1 114.0
C8 N1 H1 114.0
C8 N2 C9 121.43(12)
C8 N2 H2 119.3
C9 N2 H2 119.3

loop_
_geom_bond_atom_site_label_1
_geom_bond_atom_site_label_2
_geom_bond_distance
C1 C6 1.3955(19)
C1 C2 1.396(2)
C1 C7 1.4851(19)
C2 C3 1.381(2)
C2 H2A 0.9500
C3 C4 1.388(2)
C3 H3 0.9500
C4 C5 1.385(2)
C4 H4 0.9500
C5 C6 1.385(2)
C5 H5 0.9500
C6 H6 0.9500
C7 N1 1.3624(17)
C7 S1 1.6581(14)
C8 O1 1.2342(17)
C8 N2 1.3315(17)
C8 N1 1.4062(17)
C9 N2 1.4549(18)
C9 C10 1.5180(19)
C9 H9A 0.9900
C9 H9B 0.9900
C10 C11 1.5248(19)
C10 H10A 0.9900
C10 H10B 0.9900
C11 C12 1.5250(19)
C11 H11A 0.9900
C11 H11B 0.9900
C12 C13 1.5240(19)
C12 H12A 0.9900
C12 H12B 0.9900
C13 C14 1.5239(19)
C13 H13A 0.9900
C13 H13B 0.9900
C14 H14A 0.9800
C14 H14B 0.9800
C14 H14C 0.9800
N1 H1 0.8800
N2 H2 0.8800

loop_
_geom_hbond_atom_site_label_D
_geom_hbond_atom_site_label_H
_geom_hbond_atom_site_label_A
_geom_hbond_distance_DH
_geom_hbond_distance_HA
_geom_hbond_distance_DA
_geom_hbond_angle_DHA
_geom_hbond_site_symmetry_A
N2 H2 S1 0.88 2.28 3.0046(15) 140.2 .
N1 H1 O1 0.88 2.01 2.8672(15) 166.0 3_666
